data_7102732
loop_
_publ_author_name
'Zhang, Jianyong'
'Nieuwenhuyzen, Mark'
'Charmant, Jonathan P H'
'James, Stuart L'

_publ_section_title
;
 A discrete dimer of coordination clusters connected through additional
 bridging ligands.
;
_journal_issue 24
_journal_name_full 'Chemical communications (Cambridge, England)'
_journal_page_first 2808
_journal_page_last 2809
_journal_paper_doi 10.1039/b409502b
_journal_year 2004
_chemical_formula_sum 'C124 H111 Ag4 F24 N12 O8 P9 Sb4'
_chemical_formula_weight 3550.46
_chemical_name_systematic
;
?
;
_space_group_IT_number 2
_symmetry_cell_setting triclinic
_symmetry_space_group_name_Hall '-P 1'
_symmetry_space_group_name_H-M 'P -1'
_atom_sites_solution_hydrogens geom
_atom_sites_solution_primary direct
_atom_sites_solution_secondary difmap
_audit_creation_method SHELXL-97
_cell_angle_alpha 91.76(7)
_cell_angle_beta 94.76(6)
_cell_angle_gamma 102.59(7)
_cell_formula_units_Z 2
_cell_length_a 15.042(11)
_cell_length_b 18.360(18)
_cell_length_c 27.523(18)
_cell_measurement_reflns_used 1016
_cell_measurement_temperature 153(2)
_cell_measurement_theta_max 22.90
_cell_measurement_theta_min 2.52
_cell_volume 7384(10)
_computing_cell_refinement 'Bruker SMART'
_computing_data_collection 'Bruker SMART'
_computing_data_reduction 'Bruker SAINT'
_computing_molecular_graphics 'Bruker SHELXTL'
_computing_publication_material 'Bruker SHELXTL'
_computing_structure_refinement 'SHELXL-97 (Sheldrick, 1997)'
_computing_structure_solution 'SHELXS-97 (Sheldrick, 1990)'
_diffrn_ambient_temperature 153(2)
_diffrn_measured_fraction_theta_full 0.965
_diffrn_measured_fraction_theta_max 0.965
_diffrn_measurement_device_type 'CCD area detector'
_diffrn_measurement_method 'phi and omega scans'
_diffrn_radiation_monochromator graphite
_diffrn_radiation_source 'fine-focus sealed tube'
_diffrn_radiation_type MoK\a
_diffrn_radiation_wavelength 0.71073
_diffrn_reflns_av_R_equivalents 0.0639
_diffrn_reflns_av_sigmaI/netI 0.1105
_diffrn_reflns_limit_h_max 18
_diffrn_reflns_limit_h_min -18
_diffrn_reflns_limit_k_max 22
_diffrn_reflns_limit_k_min -22
_diffrn_reflns_limit_l_max 34
_diffrn_reflns_limit_l_min -34
_diffrn_reflns_number 80128
_diffrn_reflns_theta_full 26.55
_diffrn_reflns_theta_max 26.55
_diffrn_reflns_theta_min 0.74
_exptl_absorpt_coefficient_mu 1.420
_exptl_absorpt_correction_T_max 0.914
_exptl_absorpt_correction_T_min 0.774
_exptl_absorpt_correction_type empirical
_exptl_absorpt_process_details SADABS
_exptl_crystal_colour colourless
_exptl_crystal_density_diffrn 1.597
_exptl_crystal_density_meas ?
_exptl_crystal_density_method 'not measured'
_exptl_crystal_description chunk
_exptl_crystal_F_000 3492
_exptl_crystal_size_max 0.54
_exptl_crystal_size_mid 0.38
_exptl_crystal_size_min 0.30
_refine_diff_density_max 2.748
_refine_diff_density_min -1.904
_refine_diff_density_rms 0.189
_refine_ls_extinction_method none
_refine_ls_goodness_of_fit_ref 1.244
_refine_ls_hydrogen_treatment mixed
_refine_ls_matrix_type full
_refine_ls_number_parameters 1599
_refine_ls_number_reflns 29698
_refine_ls_number_restraints 48
_refine_ls_restrained_S_all 1.246
_refine_ls_R_factor_all 0.1596
_refine_ls_R_factor_gt 0.0826
_refine_ls_shift/su_max 0.002
_refine_ls_shift/su_mean 0.000
_refine_ls_structure_factor_coef Fsqd
_refine_ls_weighting_details 'calc w==1/[\s^2^(Fo^2^)+(0.0984P)^2^+0.0000P] where P==(Fo^2^+2Fc^2^)/3'
_refine_ls_weighting_scheme calc
_refine_ls_wR_factor_gt 0.2197
_refine_ls_wR_factor_ref 0.2559
_reflns_number_gt 13869
_reflns_number_total 29698
_reflns_threshold_expression >2sigma(I)
_cod_data_source_file b409502b.txt
_cod_data_source_block jz12am
_cod_depositor_comments
;
The following automatic conversions were performed:
'_symmetry_cell_setting' value 'Triclinic' changed to 'triclinic'
according to '/home/saulius/struct/CIF-dictionaries/cif_core.dic'
dictionary named 'cif_core.dic' version 2.4.1 from 2010-06-29.

Automatic conversion script
Id: cif_fix_enum 1527 2010-12-29 10:47:43Z saulius 

The following automatic conversions were performed:

'_exptl_crystal_density_meas' value 'not_measured' was changed to '?'
- the value is perceived as not measured.

Automatic conversion script
Id: cif_fix_values 3008 2015-01-20 13:52:24Z robertas 
;
_cod_original_sg_symbol_H-M P-1
_cod_database_code 7102732

loop_
_symmetry_equiv_pos_as_xyz
'x, y, z'
'-x, -y, -z'

loop_
_atom_site_label
_atom_site_type_symbol
_atom_site_fract_x
_atom_site_fract_y
_atom_site_fract_z
_atom_site_U_iso_or_equiv
_atom_site_adp_type
_atom_site_occupancy
_atom_site_symmetry_multiplicity
_atom_site_calc_flag
_atom_site_refinement_flags
_atom_site_disorder_assembly
_atom_site_disorder_group
Ag1 Ag 0.37475(8) 1.33941(6) 1.11059(4) 0.0747(3) Uani 1 1 d . . .
Ag2 Ag 0.46917(7) 1.44971(5) 1.38000(3) 0.0528(3) Uani 1 1 d . . .
Ag3 Ag 0.11455(6) 1.09924(5) 1.28781(3) 0.0529(3) Uani 1 1 d . . .
Ag4 Ag 0.54116(6) 1.17492(4) 1.28631(3) 0.0387(2) Uani 1 1 d . . .
P1 P 0.5197(3) 1.4302(2) 1.12735(11) 0.0657(10) Uani 1 1 d . . .
P2 P 0.5182(2) 1.53194(16) 1.31575(11) 0.0517(8) Uani 1 1 d . . .
P3 P 0.6603(2) 1.29456(15) 1.28189(10) 0.0415(7) Uani 1 1 d . . .
P4 P 0.2844(2) 1.21422(19) 1.08712(11) 0.0563(8) Uani 1 1 d . . .
P5 P 0.1229(2) 1.02046(16) 1.21804(10) 0.0418(7) Uani 1 1 d . . .
P6 P 0.49655(19) 1.08767(15) 1.21320(9) 0.0398(7) Uani 1 1 d . . .
P7 P 0.13765(19) 1.12430(14) 1.37439(9) 0.0366(6) Uani 1 1 d . . .
P8 P 0.49765(19) 1.12659(14) 1.36666(9) 0.0363(6) Uani 1 1 d . . .
P9 P 0.4024(2) 1.37121(14) 1.44230(9) 0.0407(7) Uani 1 1 d . . .
C1 C 0.5581(9) 1.4279(7) 1.1926(4) 0.058(3) Uani 1 1 d . . .
N2 N 0.5341(7) 1.4805(5) 1.2215(3) 0.059(3) Uani 1 1 d . . .
C3 C 0.5518(8) 1.4720(6) 1.2692(4) 0.047(3) Uani 1 1 d . . .
N4 N 0.5918(6) 1.4187(5) 1.2885(3) 0.045(2) Uani 1 1 d . . .
C5 C 0.6128(7) 1.3713(6) 1.2559(4) 0.045(3) Uani 1 1 d . . .
N6 N 0.5953(6) 1.3718(5) 1.2071(3) 0.047(2) Uani 1 1 d . . .
C7 C 0.2902(8) 1.1459(6) 1.1340(4) 0.047(3) Uani 1 1 d . . .
N8 N 0.2127(6) 1.1101(5) 1.1519(3) 0.048(2) Uani 1 1 d . . .
C9 C 0.2257(8) 1.0627(6) 1.1883(4) 0.043(3) Uani 1 1 d . . .
N10 N 0.3085(6) 1.0526(4) 1.2071(3) 0.038(2) Uani 1 1 d . . .
C11 C 0.3819(7) 1.0921(5) 1.1859(3) 0.035(2) Uani 1 1 d . . .
N12 N 0.3763(6) 1.1394(5) 1.1503(3) 0.044(2) Uani 1 1 d . . .
C13 C 0.2583(7) 1.1706(5) 1.3913(3) 0.037(2) Uani 1 1 d . . .
N14 N 0.3214(5) 1.1340(4) 1.3786(3) 0.0333(19) Uani 1 1 d . . .
C15 C 0.4102(7) 1.1707(5) 1.3875(3) 0.034(2) Uani 1 1 d . . .
N16 N 0.4362(5) 1.2422(4) 1.4065(3) 0.0348(19) Uani 1 1 d . . .
C17 C 0.3677(8) 1.2733(5) 1.4180(3) 0.039(2) Uani 1 1 d . . .
N18 N 0.2772(6) 1.2421(4) 1.4116(3) 0.037(2) Uani 1 1 d . . .
C19 C 0.5255(12) 1.5253(8) 1.1180(6) 0.099(6) Uani 1 1 d D . .
C20 C 0.5956(15) 1.5819(11) 1.1347(8) 0.150(9) Uani 1 1 d D . .
H20A H 0.6493 1.5722 1.1515 0.179 Uiso 1 1 calc R . .
C21 C 0.587(2) 1.6621(13) 1.1261(13) 0.229(18) Uani 1 1 d D . .
H21A H 0.6337 1.7019 1.1409 0.274 Uiso 1 1 calc R . .
C22 C 0.523(4) 1.6781(19) 1.1008(17) 0.29(3) Uani 1 1 d D . .
H22A H 0.5278 1.7270 1.0894 0.344 Uiso 1 1 calc R . .
C23 C 0.451(2) 1.6294(13) 1.0905(10) 0.213(17) Uani 1 1 d D . .
H23A H 0.3966 1.6434 1.0784 0.256 Uiso 1 1 calc R . .
C24 C 0.4515(19) 1.5480(11) 1.0972(9) 0.222(16) Uani 1 1 d D . .
H24A H 0.3980 1.5113 1.0865 0.267 Uiso 1 1 calc R . .
C25 C 0.6103(11) 1.4081(9) 1.0965(5) 0.087(5) Uani 1 1 d . . .
C26 C 0.7023(14) 1.4383(12) 1.1130(6) 0.120(7) Uani 1 1 d . . .
H26A H 0.7155 1.4687 1.1424 0.144 Uiso 1 1 calc R . .
C27 C 0.7739(16) 1.4260(17) 1.0886(9) 0.158(12) Uani 1 1 d . . .
H27A H 0.8359 1.4485 1.0990 0.189 Uiso 1 1 calc R . .
C28 C 0.748(2) 1.3774(19) 1.0470(10) 0.175(13) Uani 1 1 d . . .
H28A H 0.7960 1.3682 1.0290 0.211 Uiso 1 1 calc R . .
C29 C 0.6588(18) 1.3410(16) 1.0291(7) 0.152(10) Uani 1 1 d . . .
H29A H 0.6465 1.3067 1.0016 0.183 Uiso 1 1 calc R . .
C30 C 0.5881(14) 1.3593(12) 1.0553(5) 0.115(7) Uani 1 1 d . . .
H30A H 0.5258 1.3382 1.0446 0.138 Uiso 1 1 calc R . .
C31 C 0.4325(10) 1.5757(6) 1.2851(5) 0.059(3) Uani 1 1 d . . .
C32 C 0.4486(11) 1.6126(7) 1.2418(5) 0.069(4) Uani 1 1 d . . .
H32A H 0.5059 1.6154 1.2289 0.082 Uiso 1 1 calc R . .
C33 C 0.3858(15) 1.6443(9) 1.2176(7) 0.104(6) Uani 1 1 d . . .
H33A H 0.3980 1.6699 1.1885 0.125 Uiso 1 1 calc R . .
C34 C 0.3013(18) 1.6373(10) 1.2377(7) 0.131(9) Uani 1 1 d . . .
H34A H 0.2566 1.6595 1.2212 0.157 Uiso 1 1 calc R . .
C35 C 0.2780(13) 1.5994(11) 1.2808(6) 0.109(6) Uani 1 1 d . . .
H35A H 0.2205 1.5955 1.2936 0.131 Uiso 1 1 calc R . .
C36 C 0.3492(10) 1.5676(7) 1.3032(5) 0.066(4) Uani 1 1 d . . .
H36A H 0.3381 1.5400 1.3315 0.080 Uiso 1 1 calc R . .
C37 C 0.6251(9) 1.6038(6) 1.3306(4) 0.053(3) Uani 1 1 d . . .
C38 C 0.6267(11) 1.6775(7) 1.3286(5) 0.081(4) Uani 1 1 d . . .
H38A H 0.5728 1.6928 1.3168 0.097 Uiso 1 1 calc R . .
C39 C 0.7045(16) 1.7311(10) 1.3431(7) 0.117(7) Uani 1 1 d . . .
H39A H 0.7036 1.7826 1.3427 0.140 Uiso 1 1 calc R . .
C40 C 0.7844(16) 1.7086(12) 1.3584(7) 0.121(7) Uani 1 1 d . . .
H40A H 0.8396 1.7447 1.3670 0.145 Uiso 1 1 calc R . .
C41 C 0.7826(14) 1.6353(10) 1.3609(6) 0.114(7) Uani 1 1 d . . .
H41D H 0.8368 1.6206 1.3728 0.137 Uiso 1 1 calc R . .
C42 C 0.7028(10) 1.5790(9) 1.3464(5) 0.079(4) Uani 1 1 d . . .
H42A H 0.7028 1.5273 1.3476 0.095 Uiso 1 1 calc R . .
C43 C 0.7487(8) 1.2817(6) 1.2445(4) 0.051(3) Uani 1 1 d . . .
C44 C 0.7950(10) 1.3360(8) 1.2143(5) 0.075(4) Uani 1 1 d . . .
H44A H 0.7789 1.3832 1.2123 0.091 Uiso 1 1 calc R . .
C45 C 0.8645(12) 1.3204(12) 1.1874(6) 0.111(6) Uani 1 1 d . . .
H45A H 0.8947 1.3560 1.1665 0.134 Uiso 1 1 calc R . .
C46 C 0.8881(15) 1.2518(12) 1.1920(8) 0.134(8) Uani 1 1 d . . .
H46A H 0.9382 1.2420 1.1761 0.161 Uiso 1 1 calc R . .
C47 C 0.8381(12) 1.1951(10) 1.2206(6) 0.100(5) Uani 1 1 d . . .
H47A H 0.8510 1.1467 1.2207 0.120 Uiso 1 1 calc R . .
C48 C 0.7729(10) 1.2112(8) 1.2472(5) 0.074(4) Uani 1 1 d . . .
H48A H 0.7429 1.1751 1.2679 0.089 Uiso 1 1 calc R . .
C49 C 0.7189(8) 1.3389(5) 1.3380(4) 0.045(3) Uani 1 1 d . . .
C50 C 0.6767(9) 1.3308(6) 1.3801(4) 0.056(3) Uani 1 1 d . . .
H50A H 0.6154 1.3027 1.3789 0.067 Uiso 1 1 calc R . .
C51 C 0.7198(13) 1.3622(8) 1.4245(5) 0.083(5) Uani 1 1 d . . .
H51A H 0.6903 1.3535 1.4536 0.099 Uiso 1 1 calc R . .
C52 C 0.8076(15) 1.4068(9) 1.4255(7) 0.102(7) Uani 1 1 d . . .
H52A H 0.8372 1.4309 1.4554 0.122 Uiso 1 1 calc R . .
C53 C 0.8511(12) 1.4161(7) 1.3845(7) 0.092(6) Uani 1 1 d . . .
H53A H 0.9122 1.4446 1.3860 0.110 Uiso 1 1 calc R . .
C54 C 0.8067(9) 1.3837(7) 1.3396(5) 0.062(3) Uani 1 1 d . . .
H54A H 0.8363 1.3925 1.3104 0.075 Uiso 1 1 calc R . .
C55 C 0.1666(9) 1.2044(9) 1.0707(5) 0.075(4) Uani 1 1 d D . .
C56 C 0.1224(11) 1.2596(11) 1.0792(7) 0.116(6) Uani 1 1 d D . .
H56 H 0.1548 1.3067 1.0933 0.140 Uiso 1 1 calc R . .
C57 C 0.0185(17) 1.2443(18) 1.0656(11) 0.218(19) Uani 1 1 d D . .
H57 H -0.0143 1.2788 1.0775 0.262 Uiso 1 1 calc R . .
C58 C -0.025(3) 1.189(3) 1.0399(16) 0.37(4) Uani 1 1 d D . .
H58 H -0.0805 1.1901 1.0213 0.444 Uiso 1 1 calc R . .
C59 C 0.0081(13) 1.1319(17) 1.0393(7) 0.202(18) Uani 1 1 d D . .
H59 H -0.0313 1.0844 1.0312 0.242 Uiso 1 1 calc R . .
C60 C 0.1104(10) 1.1375(11) 1.0514(5) 0.106(6) Uani 1 1 d D . .
H60 H 0.1357 1.0952 1.0458 0.127 Uiso 1 1 calc R . .
C61 C 0.3349(8) 1.1785(6) 1.0365(4) 0.049(3) Uani 1 1 d . . .
C62 C 0.2925(10) 1.1735(8) 0.9900(5) 0.080(4) Uani 1 1 d . . .
H62A H 0.2330 1.1833 0.9848 0.096 Uiso 1 1 calc R . .
C63 C 0.3364(13) 1.1540(9) 0.9498(5) 0.091(5) Uani 1 1 d . . .
H63A H 0.3070 1.1505 0.9176 0.109 Uiso 1 1 calc R . .
C64 C 0.4225(13) 1.1402(9) 0.9579(5) 0.089(5) Uani 1 1 d . . .
H64A H 0.4507 1.1226 0.9316 0.107 Uiso 1 1 calc R . .
C65 C 0.4673(12) 1.1515(11) 1.0035(5) 0.112(7) Uani 1 1 d . . .
H65A H 0.5294 1.1480 1.0086 0.135 Uiso 1 1 calc R . .
C66 C 0.4206(12) 1.1684(12) 1.0424(5) 0.119(7) Uani 1 1 d . . .
H66A H 0.4508 1.1730 1.0744 0.143 Uiso 1 1 calc R . .
C67 C 0.0293(8) 1.0059(6) 1.1696(4) 0.051(3) Uani 1 1 d . . .
C68 C -0.0440(9) 1.0386(9) 1.1750(5) 0.082(5) Uani 1 1 d . . .
H68A H -0.0439 1.0700 1.2031 0.098 Uiso 1 1 calc R . .
C69 C -0.1179(12) 1.0261(12) 1.1396(6) 0.113(6) Uani 1 1 d . . .
H69A H -0.1689 1.0472 1.1446 0.136 Uiso 1 1 calc R . .
C70 C -0.1184(12) 0.9858(10) 1.0998(6) 0.094(5) Uani 1 1 d . . .
H70A H -0.1671 0.9814 1.0748 0.113 Uiso 1 1 calc R . .
C71 C -0.0499(14) 0.9501(11) 1.0937(6) 0.119(7) Uani 1 1 d . . .
H71A H -0.0532 0.9174 1.0659 0.142 Uiso 1 1 calc R . .
C72 C 0.0264(12) 0.9615(10) 1.1288(5) 0.108(6) Uani 1 1 d . . .
H72A H 0.0756 0.9382 1.1239 0.130 Uiso 1 1 calc R . .
C73 C 0.1348(8) 0.9281(6) 1.2359(4) 0.047(3) Uani 1 1 d . . .
C74 C 0.0941(8) 0.8989(7) 1.2759(4) 0.055(3) Uani 1 1 d . . .
H74A H 0.0652 0.9289 1.2952 0.066 Uiso 1 1 calc R . .
C75 C 0.0943(9) 0.8257(6) 1.2890(5) 0.060(3) Uani 1 1 d . . .
H75A H 0.0656 0.8066 1.3169 0.072 Uiso 1 1 calc R . .
C76 C 0.1357(10) 0.7821(7) 1.2616(5) 0.070(4) Uani 1 1 d . . .
H76A H 0.1364 0.7328 1.2709 0.084 Uiso 1 1 calc R . .
C77 C 0.1772(10) 0.8087(7) 1.2203(5) 0.071(4) Uani 1 1 d . . .
H77A H 0.2054 0.7779 1.2012 0.085 Uiso 1 1 calc R . .
C78 C 0.1766(8) 0.8824(7) 1.2075(4) 0.057(3) Uani 1 1 d . . .
H78A H 0.2046 0.9013 1.1794 0.068 Uiso 1 1 calc R . .
C79 C 0.4899(7) 0.9884(6) 1.2230(4) 0.045(3) Uani 1 1 d . . .
C80 C 0.5472(8) 0.9691(7) 1.2603(5) 0.059(3) Uani 1 1 d . . .
H80A H 0.5867 1.0072 1.2809 0.071 Uiso 1 1 calc R . .
C81 C 0.5474(9) 0.8950(8) 1.2680(6) 0.085(5) Uani 1 1 d . . .
H81A H 0.5859 0.8825 1.2941 0.102 Uiso 1 1 calc R . .
C82 C 0.4921(11) 0.8398(8) 1.2381(7) 0.113(7) Uani 1 1 d . . .
H82A H 0.4929 0.7890 1.2432 0.136 Uiso 1 1 calc R . .
C83 C 0.4351(9) 0.8572(7) 1.2006(6) 0.091(5) Uani 1 1 d . . .
H83A H 0.3979 0.8184 1.1795 0.109 Uiso 1 1 calc R . .
C84 C 0.4318(9) 0.9323(6) 1.1934(5) 0.066(4) Uani 1 1 d . . .
H84A H 0.3903 0.9443 1.1686 0.079 Uiso 1 1 calc R . .
C85 C 0.5678(8) 1.1092(6) 1.1631(4) 0.048(3) Uani 1 1 d . . .
C86 C 0.5952(9) 1.0549(8) 1.1367(4) 0.064(4) Uani 1 1 d . . .
H86A H 0.5757 1.0034 1.1426 0.076 Uiso 1 1 calc R . .
C87 C 0.6548(11) 1.0796(11) 1.0997(5) 0.092(6) Uani 1 1 d . . .
H87A H 0.6741 1.0426 1.0808 0.110 Uiso 1 1 calc R . .
C88 C 0.6866(10) 1.1545(10) 1.0895(5) 0.078(5) Uani 1 1 d . . .
H88A H 0.7266 1.1684 1.0648 0.094 Uiso 1 1 calc R . .
C89 C 0.6573(9) 1.2065(9) 1.1168(5) 0.076(4) Uani 1 1 d . . .
H89A H 0.6772 1.2581 1.1112 0.092 Uiso 1 1 calc R . .
C90 C 0.5985(8) 1.1845(7) 1.1530(4) 0.056(3) Uani 1 1 d . . .
H90A H 0.5786 1.2217 1.1713 0.067 Uiso 1 1 calc R . .
C91 C 0.0727(7) 1.1830(6) 1.4027(4) 0.045(3) Uani 1 1 d . . .
C92 C 0.0855(8) 1.2025(6) 1.4524(4) 0.053(3) Uani 1 1 d . . .
H92A H 0.1290 1.1840 1.4727 0.063 Uiso 1 1 calc R . .
C93 C 0.0349(10) 1.2490(6) 1.4726(6) 0.068(4) Uani 1 1 d . . .
H93A H 0.0429 1.2608 1.5067 0.082 Uiso 1 1 calc R . .
C94 C -0.0260(11) 1.2779(7) 1.4437(7) 0.084(5) Uani 1 1 d . . .
H94A H -0.0581 1.3111 1.4578 0.101 Uiso 1 1 calc R . .
C95 C -0.0413(8) 1.2592(7) 1.3945(6) 0.073(4) Uani 1 1 d . . .
H95A H -0.0858 1.2777 1.3750 0.088 Uiso 1 1 calc R . .
C96 C 0.0104(8) 1.2117(6) 1.3728(5) 0.055(3) Uani 1 1 d . . .
H96A H 0.0023 1.2000 1.3386 0.066 Uiso 1 1 calc R . .
C97 C 0.1190(7) 1.0356(5) 1.4051(4) 0.039(2) Uani 1 1 d . . .
C98 C 0.1741(8) 0.9850(5) 1.3962(4) 0.052(3) Uani 1 1 d . . .
H98A H 0.2256 0.9993 1.3780 0.062 Uiso 1 1 calc R . .
C99 C 0.1530(8) 0.9128(6) 1.4144(4) 0.052(3) Uani 1 1 d . . .
H99A H 0.1904 0.8787 1.4082 0.063 Uiso 1 1 calc R . .
C100 C 0.0778(8) 0.8910(6) 1.4412(4) 0.052(3) Uani 1 1 d . . .
H10A H 0.0636 0.8421 1.4530 0.062 Uiso 1 1 calc R . .
C101 C 0.0240(8) 0.9416(6) 1.4503(4) 0.055(3) Uani 1 1 d . . .
H10B H -0.0268 0.9271 1.4690 0.066 Uiso 1 1 calc R . .
C102 C 0.0432(7) 1.0137(6) 1.4326(4) 0.048(3) Uani 1 1 d . . .
H10C H 0.0055 1.0475 1.4390 0.057 Uiso 1 1 calc R . .
C103 C 0.4487(7) 1.0269(5) 1.3693(3) 0.037(2) Uani 1 1 d . . .
C104 C 0.3844(7) 0.9922(6) 1.3307(4) 0.043(3) Uani 1 1 d . . .
H10D H 0.3668 1.0211 1.3050 0.051 Uiso 1 1 calc R . .
C105 C 0.3466(7) 0.9157(6) 1.3299(4) 0.050(3) Uani 1 1 d . . .
H10E H 0.3034 0.8924 1.3039 0.060 Uiso 1 1 calc R . .
C106 C 0.3722(8) 0.8741(6) 1.3670(5) 0.062(3) Uani 1 1 d . . .
H10F H 0.3461 0.8221 1.3664 0.074 Uiso 1 1 calc R . .
C107 C 0.4363(8) 0.9071(6) 1.4057(5) 0.058(3) Uani 1 1 d . . .
H10G H 0.4543 0.8781 1.4311 0.070 Uiso 1 1 calc R . .
C108 C 0.4729(8) 0.9838(6) 1.4057(4) 0.050(3) Uani 1 1 d . . .
H10H H 0.5160 1.0069 1.4318 0.059 Uiso 1 1 calc R . .
C109 C 0.5927(7) 1.1484(5) 1.4134(3) 0.037(2) Uani 1 1 d . . .
C110 C 0.6790(8) 1.1401(6) 1.3990(4) 0.047(3) Uani 1 1 d . . .
H11A H 0.6834 1.1222 1.3667 0.056 Uiso 1 1 calc R . .
C111 C 0.7565(8) 1.1581(6) 1.4319(4) 0.055(3) Uani 1 1 d . . .
H11B H 0.8136 1.1509 1.4226 0.066 Uiso 1 1 calc R . .
C112 C 0.7503(8) 1.1862(6) 1.4775(4) 0.052(3) Uani 1 1 d . . .
H11C H 0.8041 1.2003 1.4993 0.062 Uiso 1 1 calc R . .
C113 C 0.6675(7) 1.1947(6) 1.4929(4) 0.048(3) Uani 1 1 d . . .
H11D H 0.6645 1.2141 1.5250 0.057 Uiso 1 1 calc R . .
C114 C 0.5887(7) 1.1745(6) 1.4606(3) 0.041(3) Uani 1 1 d . . .
H11E H 0.5315 1.1787 1.4713 0.050 Uiso 1 1 calc R . .
C115 C 0.2962(8) 1.3943(5) 1.4588(4) 0.047(3) Uani 1 1 d . . .
C116 C 0.2770(9) 1.4042(6) 1.5053(4) 0.054(3) Uani 1 1 d . . .
H11F H 0.3184 1.3972 1.5319 0.065 Uiso 1 1 calc R . .
C117 C 0.1959(11) 1.4248(6) 1.5136(5) 0.070(4) Uani 1 1 d . . .
H11J H 0.1825 1.4310 1.5464 0.084 Uiso 1 1 calc R . .
C118 C 0.1358(10) 1.4362(6) 1.4779(5) 0.064(4) Uani 1 1 d . . .
H11K H 0.0807 1.4500 1.4849 0.077 Uiso 1 1 calc R . .
C119 C 0.1562(9) 1.4274(6) 1.4313(5) 0.061(3) Uani 1 1 d . . .
H11L H 0.1150 1.4364 1.4052 0.073 Uiso 1 1 calc R . .
C120 C 0.2347(9) 1.4059(6) 1.4205(5) 0.054(3) Uani 1 1 d . . .
H12A H 0.2470 1.3991 1.3876 0.065 Uiso 1 1 calc R . .
C121 C 0.4740(7) 1.3627(5) 1.4974(3) 0.039(2) Uani 1 1 d . . .
C122 C 0.5574(8) 1.4122(6) 1.5076(4) 0.052(3) Uani 1 1 d . . .
H12B H 0.5754 1.4524 1.4870 0.062 Uiso 1 1 calc R . .
C123 C 0.6149(9) 1.4026(7) 1.5480(4) 0.059(3) Uani 1 1 d . . .
H12C H 0.6721 1.4367 1.5554 0.071 Uiso 1 1 calc R . .
C124 C 0.5882(10) 1.3431(7) 1.5775(4) 0.065(4) Uani 1 1 d . . .
H12D H 0.6284 1.3358 1.6044 0.077 Uiso 1 1 calc R . .
C125 C 0.5054(10) 1.2954(8) 1.5681(4) 0.066(4) Uani 1 1 d . . .
H12E H 0.4873 1.2565 1.5897 0.079 Uiso 1 1 calc R . .
C126 C 0.4473(8) 1.3021(6) 1.5281(4) 0.053(3) Uani 1 1 d . . .
H12F H 0.3906 1.2672 1.5211 0.063 Uiso 1 1 calc R . .
Sb1 Sb 0.68321(7) 0.70635(4) 0.73818(3) 0.0608(3) Uani 1 1 d . . .
F11 F 0.6677(11) 0.6062(6) 0.7370(5) 0.195(6) Uani 1 1 d . . .
F12 F 0.7669(8) 0.7236(7) 0.7907(4) 0.150(4) Uani 1 1 d . . .
F13 F 0.7661(8) 0.7154(8) 0.6924(4) 0.153(5) Uani 1 1 d . . .
F14 F 0.6940(7) 0.8087(5) 0.7339(4) 0.123(3) Uani 1 1 d . . .
F15 F 0.5898(7) 0.6932(6) 0.6878(3) 0.129(4) Uani 1 1 d . . .
F16 F 0.5971(8) 0.7024(7) 0.7817(4) 0.160(5) Uani 1 1 d . . .
Sb2 Sb 0.89715(6) 0.35629(4) 0.60044(3) 0.0537(2) Uani 1 1 d . . .
F21 F 0.9866(6) 0.4384(5) 0.5883(4) 0.126(4) Uani 1 1 d . . .
F22 F 0.9394(8) 0.3557(6) 0.6640(4) 0.153(5) Uani 1 1 d . . .
F23 F 0.8059(6) 0.2739(5) 0.6117(4) 0.131(4) Uani 1 1 d . . .
F24 F 0.8508(10) 0.3589(7) 0.5368(4) 0.180(6) Uani 1 1 d . . .
F25 F 0.9735(9) 0.2949(6) 0.5860(5) 0.168(5) Uani 1 1 d . . .
F26 F 0.8184(7) 0.4169(5) 0.6160(4) 0.120(3) Uani 1 1 d . . .
Sb3 Sb -0.17172(6) 0.99181(5) 1.31982(3) 0.0690(3) Uani 1 1 d . . .
F31 F -0.2100(6) 0.9501(6) 1.2576(3) 0.126(4) Uani 1 1 d . . .
F32 F -0.0977(8) 0.9241(6) 1.3299(4) 0.152(5) Uani 1 1 d . . .
F33 F -0.0753(7) 1.0558(7) 1.2942(4) 0.147(4) Uani 1 1 d . . .
F34 F -0.1323(5) 1.0395(4) 1.3816(3) 0.089(2) Uani 1 1 d . . .
F35 F -0.2686(6) 0.9290(5) 1.3460(3) 0.103(3) Uani 1 1 d . . .
F36 F -0.2434(5) 1.0610(5) 1.3067(3) 0.090(2) Uani 1 1 d . . .
Sb4 Sb 1.25694(15) 1.88594(15) 1.05706(7) 0.0868(7) Uani 0.50 1 d P A 1
F41 F 1.1336(14) 1.8521(11) 1.0714(7) 0.118(6) Uiso 0.50 1 d P A 1
F42 F 1.3764(15) 1.9341(12) 1.0435(8) 0.131(7) Uiso 0.50 1 d P A 1
F43 F 1.2289(11) 1.9588(9) 1.0097(6) 0.086(5) Uiso 0.50 1 d P A 1
F44 F 1.2852(15) 1.8289(11) 1.1109(7) 0.104(6) Uiso 0.50 1 d P A 1
F45 F 1.2412(16) 1.8115(14) 1.0146(9) 0.116(8) Uiso 0.50 1 d P A 1
F46 F 1.2698(10) 1.9808(8) 1.0935(5) 0.071(4) Uiso 0.50 1 d P A 1
Sb4' Sb 1.21939(18) 1.74326(14) 1.07562(8) 0.0915(7) Uani 0.50 1 d P B 2
F41' F 1.3507(16) 1.7605(13) 1.0660(8) 0.148(8) Uiso 0.50 1 d P B 2
F42' F 1.2019(17) 1.6423(14) 1.0598(9) 0.157(9) Uiso 0.50 1 d P B 2
F43' F 1.2428(17) 1.7107(14) 1.1397(9) 0.156(9) Uiso 0.50 1 d P B 2
F44' F 1.097(2) 1.7219(16) 1.0855(10) 0.184(11) Uiso 0.50 1 d P B 2
F45' F 1.2147(16) 1.7787(14) 1.0168(8) 0.113(8) Uiso 0.50 1 d P B 2
F46' F 1.231(2) 1.8370(17) 1.0998(12) 0.183(13) Uiso 0.50 1 d P B 2
N1S N 0.8239(17) 1.5746(14) 1.2328(11) 0.271(14) Uiso 1 1 d D . .
O11S O 0.7758(18) 1.6226(14) 1.2283(11) 0.326(14) Uiso 1 1 d D . .
O12S O 0.7717(10) 1.5203(8) 1.2379(5) 0.141(5) Uiso 1 1 d D . .
C11S C 0.9127(15) 1.6146(13) 1.2573(9) 0.185(10) Uiso 1 1 d D . .
H11G H 0.8832 1.6539 1.2685 0.277 Uiso 1 1 d R . .
H11H H 0.9596 1.6358 1.2358 0.277 Uiso 1 1 d R . .
H11I H 0.9413 1.5942 1.2855 0.277 Uiso 1 1 d R . .
N2S N 1.3073(9) 1.0911(7) 1.5104(4) 0.087(4) Uiso 1 1 d D . .
O21S O 1.3812(10) 1.0963(8) 1.4980(5) 0.146(5) Uiso 1 1 d D . .
O22S O 1.2704(9) 1.1402(8) 1.5079(5) 0.137(5) Uiso 1 1 d D . .
C21S C 1.2641(10) 1.0198(7) 1.5301(5) 0.081(4) Uiso 1 1 d D . .
H21C H 1.2826 0.9786 1.5131 0.122 Uiso 1 1 d R . .
H21D H 1.1975 1.0133 1.5249 0.122 Uiso 1 1 d R . .
H21E H 1.2824 1.0199 1.5651 0.122 Uiso 1 1 d R . .
N3S N -0.120(3) 0.791(3) 1.1641(12) 0.24(2) Uiso 0.50 1 d PD . .
O31S O -0.186(2) 0.776(2) 1.1339(11) 0.189(13) Uiso 0.50 1 d PD . .
O32S O -0.067(2) 0.758(2) 1.1542(14) 0.244(19) Uiso 0.50 1 d PD . .
C31S C -0.150(2) 0.8177(18) 1.2086(10) 0.104(11) Uiso 0.50 1 d PD . .
H31C H -0.1212 0.7859 1.2299 0.156 Uiso 0.50 1 d PR . .
H31D H -0.2155 0.8084 1.2127 0.156 Uiso 0.50 1 d PR . .
H31E H -0.1217 0.8703 1.2173 0.156 Uiso 0.50 1 d PR . .
N4S N 0.061(2) 1.4497(18) 1.2703(11) 0.137(12) Uiso 0.50 1 d PD . .
O41S O 0.080(3) 1.3893(19) 1.2737(13) 0.213(16) Uiso 0.50 1 d PD . .
O42S O 0.071(3) 1.477(2) 1.2334(13) 0.244(19) Uiso 0.50 1 d PD . .
C41S C -0.001(2) 1.461(2) 1.3045(12) 0.133(14) Uiso 0.50 1 d PD . .
H41A H -0.0226 1.4973 1.2838 0.200 Uiso 0.50 1 d PR . .
H41B H 0.0329 1.4865 1.3343 0.200 Uiso 0.50 1 d PR . .
H41C H -0.0540 1.4235 1.3131 0.200 Uiso 0.50 1 d PR . .
O1W O 1.054(2) 1.5915(17) 1.1508(11) 0.158(11) Uiso 0.50 1 d P C 1
O2W O 1.069(2) 1.5379(18) 1.1068(12) 0.163(11) Uiso 0.50 1 d P D 2
C1S C 0.3185(19) 1.3957(15) 1.0016(10) 0.200(11) Uiso 1 1 d . . .
H1S1 H 0.3173 1.3911 0.9659 0.300 Uiso 1 1 calc R . .
H1S2 H 0.3188 1.3470 1.0151 0.300 Uiso 1 1 calc R . .
H1S3 H 0.3738 1.4320 1.0147 0.300 Uiso 1 1 calc R . .
C2S C 0.237(2) 1.4210(17) 1.0149(11) 0.209(12) Uiso 1 1 d . . .
H2S1 H 0.1793 1.3846 1.0047 0.251 Uiso 1 1 calc R . .
H2S2 H 0.2345 1.4710 1.0032 0.251 Uiso 1 1 calc R . .
O3S O 0.2672(12) 1.4222(10) 1.0722(7) 0.188(7) Uiso 1 1 d . . .
C4S C 0.214(3) 1.465(2) 1.1145(15) 0.30(2) Uiso 1 1 d . . .
H4S1 H 0.2263 1.5194 1.1112 0.361 Uiso 1 1 calc R . .
H4S2 H 0.1475 1.4440 1.1115 0.361 Uiso 1 1 calc R . .
C5S C 0.256(2) 1.4462(18) 1.1592(12) 0.248(15) Uiso 1 1 d . . .
H5S1 H 0.2322 1.4685 1.1866 0.371 Uiso 1 1 calc R . .
H5S2 H 0.3227 1.4656 1.1606 0.371 Uiso 1 1 calc R . .
H5S3 H 0.2435 1.3918 1.1613 0.371 Uiso 1 1 calc R . .

loop_
_atom_site_aniso_label
_atom_site_aniso_U_11
_atom_site_aniso_U_22
_atom_site_aniso_U_33
_atom_site_aniso_U_23
_atom_site_aniso_U_13
_atom_site_aniso_U_12
Ag1 0.0849(8) 0.0792(7) 0.0575(6) 0.0013(5) 0.0002(6) 0.0152(6)
Ag2 0.0666(7) 0.0381(5) 0.0507(5) 0.0083(4) 0.0028(4) 0.0049(4)
Ag3 0.0485(6) 0.0681(6) 0.0381(5) -0.0087(4) 0.0042(4) 0.0059(5)
Ag4 0.0451(5) 0.0364(4) 0.0328(4) -0.0005(3) 0.0015(3) 0.0064(4)
P1 0.086(3) 0.068(2) 0.0401(17) 0.0130(15) -0.0085(17) 0.015(2)
P2 0.073(2) 0.0361(16) 0.0458(17) 0.0082(12) 0.0031(15) 0.0112(15)
P3 0.0461(18) 0.0358(15) 0.0404(15) 0.0006(11) 0.0000(13) 0.0059(13)
P4 0.051(2) 0.071(2) 0.0479(18) 0.0177(15) -0.0036(15) 0.0178(17)
P5 0.0434(18) 0.0464(16) 0.0352(15) -0.0021(12) 0.0018(13) 0.0101(14)
P6 0.0410(17) 0.0421(16) 0.0356(14) -0.0046(11) -0.0013(12) 0.0108(13)
P7 0.0393(16) 0.0337(14) 0.0367(14) -0.0010(11) 0.0039(12) 0.0084(12)
P8 0.0422(17) 0.0347(14) 0.0310(13) 0.0012(10) 0.0028(12) 0.0068(12)
P9 0.0542(19) 0.0286(14) 0.0376(15) 0.0003(11) -0.0001(13) 0.0073(13)
C1 0.072(9) 0.056(8) 0.043(7) 0.000(6) -0.007(6) 0.013(7)
N2 0.067(7) 0.061(7) 0.048(6) 0.020(5) -0.011(5) 0.013(5)
C3 0.052(7) 0.038(6) 0.047(6) 0.005(5) -0.009(5) 0.011(5)
N4 0.049(6) 0.040(5) 0.042(5) 0.009(4) -0.006(4) 0.007(4)
C5 0.040(7) 0.042(6) 0.047(7) 0.005(5) 0.000(5) 0.000(5)
N6 0.064(7) 0.038(5) 0.039(5) 0.007(4) -0.005(4) 0.014(5)
C7 0.047(7) 0.052(7) 0.041(6) -0.003(5) -0.006(5) 0.012(6)
N8 0.037(6) 0.065(6) 0.042(5) 0.009(4) -0.004(4) 0.014(5)
C9 0.050(7) 0.051(7) 0.034(6) -0.002(5) 0.008(5) 0.022(6)
N10 0.039(5) 0.036(5) 0.041(5) -0.001(4) -0.005(4) 0.012(4)
C11 0.038(6) 0.037(6) 0.030(5) -0.004(4) 0.001(4) 0.011(5)
N12 0.045(6) 0.056(6) 0.030(5) 0.003(4) -0.011(4) 0.013(5)
C13 0.041(6) 0.030(5) 0.040(6) -0.001(4) 0.001(5) 0.011(5)
N14 0.034(5) 0.022(4) 0.042(5) -0.002(3) -0.002(4) 0.006(4)
C15 0.038(6) 0.030(5) 0.034(5) 0.001(4) -0.001(4) 0.005(5)
N16 0.034(5) 0.029(4) 0.039(5) -0.005(3) 0.005(4) 0.002(4)
C17 0.047(7) 0.036(6) 0.034(5) -0.002(4) 0.002(5) 0.010(5)
N18 0.045(6) 0.026(4) 0.039(5) -0.001(3) 0.002(4) 0.004(4)
C19 0.118(14) 0.074(10) 0.088(11) 0.042(9) -0.041(10) -0.004(10)
C20 0.19(2) 0.095(15) 0.15(2) 0.036(14) 0.022(17) -0.011(16)
C21 0.30(5) 0.10(2) 0.27(4) 0.06(2) 0.09(3) -0.04(2)
C22 0.47(8) 0.12(3) 0.23(4) 0.11(3) -0.05(4) 0.02(4)
C23 0.37(5) 0.11(2) 0.13(2) 0.039(18) -0.11(3) 0.05(3)
C24 0.39(5) 0.091(17) 0.17(2) 0.016(16) -0.08(3) 0.07(2)
C25 0.081(12) 0.117(13) 0.051(9) 0.033(8) -0.014(8) -0.005(10)
C26 0.099(16) 0.18(2) 0.067(11) 0.042(12) 0.004(11) 0.005(15)
C27 0.098(18) 0.27(3) 0.097(16) 0.10(2) -0.006(15) 0.018(19)
C28 0.14(2) 0.32(4) 0.12(2) 0.12(2) 0.058(18) 0.12(3)
C29 0.127(19) 0.29(3) 0.063(12) 0.048(15) 0.011(13) 0.09(2)
C30 0.122(16) 0.20(2) 0.034(8) 0.026(10) 0.012(9) 0.060(15)
C31 0.074(10) 0.037(7) 0.067(8) -0.004(6) 0.001(7) 0.020(7)
C32 0.106(12) 0.051(8) 0.059(8) 0.012(6) 0.013(8) 0.036(8)
C33 0.162(19) 0.079(11) 0.096(13) 0.011(9) -0.001(13) 0.085(13)
C34 0.24(3) 0.094(13) 0.082(13) -0.033(10) -0.076(15) 0.121(17)
C35 0.128(15) 0.152(17) 0.070(11) -0.037(11) -0.016(10) 0.097(14)
C36 0.083(11) 0.059(8) 0.059(8) -0.001(6) -0.006(8) 0.025(8)
C37 0.072(9) 0.038(6) 0.044(6) -0.003(5) 0.004(6) -0.001(6)
C38 0.100(12) 0.035(7) 0.100(11) 0.000(7) 0.005(9) -0.001(8)
C39 0.135(18) 0.061(11) 0.140(18) 0.002(10) 0.008(14) -0.008(12)
C40 0.128(18) 0.092(15) 0.106(15) -0.015(11) 0.010(13) -0.051(13)
C41 0.145(17) 0.093(13) 0.074(11) 0.005(9) -0.025(10) -0.028(12)
C42 0.075(11) 0.086(10) 0.065(9) 0.016(7) -0.015(8) 0.000(9)
C43 0.046(7) 0.053(7) 0.054(7) 0.001(5) -0.008(6) 0.018(6)
C44 0.079(10) 0.075(9) 0.081(10) 0.018(7) 0.043(8) 0.020(8)
C45 0.091(13) 0.162(19) 0.097(13) 0.025(12) 0.049(11) 0.044(13)
C46 0.141(19) 0.145(19) 0.160(19) 0.043(15) 0.075(15) 0.095(16)
C47 0.126(15) 0.097(13) 0.101(13) 0.022(10) 0.037(11) 0.063(12)
C48 0.075(10) 0.093(11) 0.066(9) 0.005(8) 0.019(8) 0.040(9)
C49 0.050(7) 0.029(6) 0.052(7) 0.006(5) -0.013(5) 0.011(5)
C50 0.082(10) 0.043(7) 0.043(7) -0.005(5) -0.002(6) 0.018(6)
C51 0.148(16) 0.059(9) 0.052(8) -0.004(7) -0.011(9) 0.055(10)
C52 0.143(19) 0.068(11) 0.097(13) -0.034(10) -0.055(13) 0.060(12)
C53 0.082(12) 0.045(8) 0.137(15) -0.031(10) -0.048(11) 0.015(8)
C54 0.060(9) 0.053(7) 0.070(9) 0.002(6) -0.008(7) 0.010(7)
C55 0.052(9) 0.103(12) 0.071(9) 0.024(8) -0.009(7) 0.021(9)
C56 0.069(12) 0.131(16) 0.158(18) 0.011(14) 0.006(11) 0.043(12)
C57 0.18(3) 0.35(5) 0.23(3) 0.15(3) 0.12(3) 0.23(3)
C58 0.39(7) 0.46(9) 0.20(4) 0.12(5) -0.16(4) 0.01(6)
C59 0.091(16) 0.37(4) 0.081(14) 0.13(2) -0.047(11) -0.09(2)
C60 0.052(10) 0.19(2) 0.077(11) 0.055(12) 0.000(8) 0.027(11)
C61 0.048(7) 0.067(8) 0.027(5) 0.015(5) -0.007(5) 0.008(6)
C62 0.068(10) 0.105(12) 0.061(9) 0.001(8) 0.001(8) 0.007(9)
C63 0.099(13) 0.111(13) 0.049(9) -0.002(8) -0.009(9) -0.001(11)
C64 0.116(15) 0.102(12) 0.048(9) -0.008(8) 0.015(9) 0.022(11)
C65 0.109(14) 0.19(2) 0.056(10) -0.019(11) 0.001(9) 0.083(14)
C66 0.095(13) 0.24(2) 0.042(8) -0.018(11) -0.001(8) 0.082(15)
C67 0.056(8) 0.054(7) 0.040(6) -0.008(5) -0.007(6) 0.012(6)
C68 0.062(9) 0.128(13) 0.062(9) -0.024(8) -0.022(7) 0.050(9)
C69 0.099(14) 0.175(19) 0.073(11) -0.019(12) -0.023(10) 0.059(13)
C70 0.078(12) 0.108(14) 0.085(12) -0.002(10) -0.023(10) 0.007(10)
C71 0.131(17) 0.139(16) 0.083(12) -0.050(11) -0.050(12) 0.054(14)
C72 0.119(14) 0.148(16) 0.064(10) -0.048(10) -0.034(9) 0.065(12)
C73 0.050(7) 0.043(6) 0.049(7) 0.004(5) 0.004(5) 0.008(6)
C74 0.059(8) 0.058(8) 0.049(7) 0.006(6) 0.009(6) 0.015(6)
C75 0.073(9) 0.044(7) 0.062(8) 0.010(6) 0.006(7) 0.008(7)
C76 0.087(11) 0.042(7) 0.076(9) 0.012(7) 0.000(8) 0.001(7)
C77 0.092(11) 0.052(8) 0.073(9) -0.003(7) 0.009(8) 0.027(8)
C78 0.067(9) 0.059(8) 0.047(7) 0.000(6) 0.015(6) 0.014(7)
C79 0.035(6) 0.048(7) 0.049(7) 0.001(5) -0.006(5) 0.009(5)
C80 0.046(8) 0.058(8) 0.076(9) 0.005(6) -0.002(6) 0.018(6)
C81 0.059(9) 0.061(9) 0.137(14) 0.018(9) -0.027(9) 0.027(8)
C82 0.073(11) 0.054(9) 0.21(2) -0.012(11) -0.066(12) 0.030(8)
C83 0.057(9) 0.048(8) 0.157(15) -0.017(9) -0.040(10) 0.008(7)
C84 0.065(9) 0.045(7) 0.084(9) -0.009(6) -0.026(7) 0.019(7)
C85 0.058(8) 0.056(7) 0.031(6) -0.002(5) -0.007(5) 0.018(6)
C86 0.078(10) 0.080(9) 0.043(7) -0.010(6) 0.004(6) 0.040(8)
C87 0.092(12) 0.169(18) 0.038(8) -0.007(9) 0.013(8) 0.079(13)
C88 0.056(9) 0.130(14) 0.047(8) 0.025(9) -0.002(7) 0.015(10)
C89 0.049(9) 0.105(12) 0.069(9) 0.011(8) 0.016(7) -0.001(8)
C90 0.044(7) 0.081(9) 0.044(7) 0.000(6) 0.011(6) 0.013(7)
C91 0.040(7) 0.035(6) 0.062(7) 0.006(5) 0.017(6) 0.010(5)
C92 0.063(8) 0.036(6) 0.060(8) 0.000(5) 0.017(6) 0.008(6)
C93 0.079(10) 0.033(7) 0.091(10) -0.007(6) 0.045(9) -0.004(7)
C94 0.086(12) 0.040(8) 0.131(15) -0.015(9) 0.063(11) 0.006(8)
C95 0.038(8) 0.043(7) 0.140(14) -0.002(8) 0.015(8) 0.009(6)
C96 0.042(7) 0.037(6) 0.087(9) -0.007(6) 0.018(7) 0.008(6)
C97 0.046(7) 0.029(5) 0.042(6) -0.005(4) 0.002(5) 0.010(5)
C98 0.059(8) 0.027(6) 0.068(8) 0.005(5) 0.008(6) 0.004(5)
C99 0.047(7) 0.032(6) 0.083(9) 0.007(6) 0.010(6) 0.015(5)
C100 0.064(8) 0.039(6) 0.053(7) 0.005(5) 0.003(6) 0.014(6)
C101 0.051(8) 0.047(7) 0.064(8) 0.020(6) 0.009(6) 0.001(6)
C102 0.043(7) 0.049(7) 0.052(7) 0.006(5) 0.014(6) 0.009(6)
C103 0.050(7) 0.043(6) 0.019(5) 0.003(4) 0.003(4) 0.012(5)
C104 0.042(7) 0.047(6) 0.038(6) 0.004(5) 0.002(5) 0.009(5)
C105 0.041(7) 0.032(6) 0.070(8) -0.009(5) 0.001(6) -0.003(5)
C106 0.052(8) 0.027(6) 0.106(11) 0.004(6) 0.009(7) 0.007(6)
C107 0.056(8) 0.045(7) 0.071(8) 0.015(6) 0.010(7) 0.003(6)
C108 0.049(7) 0.051(7) 0.045(6) 0.000(5) 0.000(5) 0.006(6)
C109 0.046(7) 0.029(5) 0.038(6) 0.009(4) 0.014(5) 0.008(5)
C110 0.048(7) 0.043(6) 0.050(7) 0.001(5) 0.009(6) 0.010(5)
C111 0.044(7) 0.054(7) 0.067(8) 0.003(6) -0.003(6) 0.014(6)
C112 0.045(8) 0.043(7) 0.063(8) 0.005(5) -0.016(6) 0.007(6)
C113 0.036(7) 0.057(7) 0.046(6) 0.005(5) -0.006(5) 0.006(6)
C114 0.042(7) 0.050(6) 0.030(5) 0.004(4) 0.002(5) 0.005(5)
C115 0.056(8) 0.025(5) 0.061(7) -0.010(5) 0.010(6) 0.008(5)
C116 0.073(9) 0.035(6) 0.056(7) -0.014(5) 0.000(6) 0.017(6)
C117 0.100(12) 0.040(7) 0.080(10) -0.008(6) 0.023(9) 0.037(8)
C118 0.069(10) 0.044(7) 0.082(10) -0.009(7) 0.012(8) 0.017(7)
C119 0.046(8) 0.040(7) 0.090(10) 0.002(6) -0.003(7) -0.001(6)
C120 0.057(8) 0.042(7) 0.061(8) 0.000(5) 0.003(7) 0.010(6)
C121 0.048(7) 0.032(5) 0.033(5) -0.010(4) -0.001(5) 0.005(5)
C122 0.053(8) 0.040(6) 0.060(7) -0.008(5) 0.001(6) 0.009(6)
C123 0.057(8) 0.051(7) 0.066(8) -0.006(6) -0.019(7) 0.015(6)
C124 0.082(10) 0.061(8) 0.050(7) -0.007(6) -0.024(7) 0.027(8)
C125 0.094(11) 0.072(9) 0.040(7) 0.002(6) -0.004(7) 0.041(9)
C126 0.056(8) 0.055(7) 0.042(6) 0.008(5) 0.004(6) 0.003(6)
Sb1 0.0927(7) 0.0490(5) 0.0400(4) -0.0011(3) 0.0048(4) 0.0153(5)
F11 0.334(19) 0.072(7) 0.177(12) 0.014(7) -0.049(12) 0.068(9)
F12 0.168(10) 0.172(11) 0.088(7) 0.017(7) -0.054(7) 0.011(8)
F13 0.158(10) 0.238(14) 0.094(7) 0.018(8) 0.047(7) 0.093(10)
F14 0.168(10) 0.067(6) 0.137(8) 0.030(5) 0.021(7) 0.029(6)
F15 0.146(9) 0.136(9) 0.078(6) 0.010(6) -0.017(6) -0.016(7)
F16 0.164(10) 0.193(12) 0.091(7) -0.010(7) 0.049(7) -0.046(9)
Sb2 0.0594(6) 0.0388(4) 0.0587(5) 0.0013(3) -0.0031(4) 0.0050(4)
F21 0.083(7) 0.070(6) 0.206(11) 0.037(6) 0.003(6) -0.021(5)
F22 0.194(11) 0.135(9) 0.100(7) 0.014(6) -0.085(7) 0.010(8)
F23 0.100(7) 0.079(6) 0.198(11) 0.065(7) 0.000(7) -0.013(5)
F24 0.269(15) 0.153(10) 0.076(7) 0.021(7) -0.057(8) -0.013(10)
F25 0.177(11) 0.092(7) 0.267(15) 0.029(8) 0.112(11) 0.063(8)
F26 0.118(8) 0.086(6) 0.169(10) 0.034(6) 0.021(7) 0.045(6)
Sb3 0.0505(6) 0.0788(7) 0.0747(6) -0.0118(5) -0.0011(5) 0.0126(5)
F31 0.084(7) 0.191(10) 0.092(7) -0.059(7) -0.007(5) 0.022(7)
F32 0.150(10) 0.154(10) 0.171(10) -0.055(8) -0.028(8) 0.100(8)
F33 0.085(7) 0.222(13) 0.114(8) -0.015(8) 0.036(6) -0.015(7)
F34 0.070(5) 0.090(6) 0.101(6) -0.010(5) -0.017(4) 0.017(5)
F35 0.095(7) 0.078(6) 0.117(7) 0.009(5) -0.011(5) -0.016(5)
F36 0.081(6) 0.098(6) 0.093(6) 0.019(5) 0.010(5) 0.023(5)
Sb4 0.0746(14) 0.142(2) 0.0483(11) -0.0258(12) 0.0052(10) 0.0390(14)
Sb4' 0.115(2) 0.0996(17) 0.0670(13) 0.0117(11) 0.0159(12) 0.0367(15)

loop_
_atom_type_symbol
_atom_type_description
_atom_type_scat_dispersion_real
_atom_type_scat_dispersion_imag
_atom_type_scat_source
C C 0.0033 0.0016 'International Tables Vol C Tables 4.2.6.8 and 6.1.1.4'
H H 0.0000 0.0000 'International Tables Vol C Tables 4.2.6.8 and 6.1.1.4'
N N 0.0061 0.0033 'International Tables Vol C Tables 4.2.6.8 and 6.1.1.4'
F F 0.0171 0.0103 'International Tables Vol C Tables 4.2.6.8 and 6.1.1.4'
P P 0.1023 0.0942 'International Tables Vol C Tables 4.2.6.8 and 6.1.1.4'
Ag Ag -0.8971 1.1015 'International Tables Vol C Tables 4.2.6.8 and 6.1.1.4'
Sb Sb -0.5866 1.5461 'International Tables Vol C Tables 4.2.6.8 and 6.1.1.4'
O O 0.0106 0.0060 'International Tables Vol C Tables 4.2.6.8 and 6.1.1.4'

loop_
_geom_angle_atom_site_label_1
_geom_angle_atom_site_label_2
_geom_angle_atom_site_label_3
_geom_angle
P1 Ag1 P4 152.40(14)
P9 Ag2 P2 173.10(12)
P7 Ag3 P5 149.34(11)
P6 Ag4 P8 117.71(11)
P6 Ag4 P3 119.64(11)
P8 Ag4 P3 120.73(11)
C19 P1 C25 104.9(8)
C19 P1 C1 104.3(7)
C25 P1 C1 104.1(6)
C19 P1 Ag1 120.1(6)
C25 P1 Ag1 113.9(6)
C1 P1 Ag1 108.0(4)
C31 P2 C3 106.6(5)
C31 P2 C37 108.8(6)
C3 P2 C37 102.0(5)
C31 P2 Ag2 116.8(5)
C3 P2 Ag2 104.8(4)
C37 P2 Ag2 116.2(4)
C49 P3 C43 105.5(5)
C49 P3 C5 101.1(5)
C43 P3 C5 106.3(5)
C49 P3 Ag4 117.9(4)
C43 P3 Ag4 111.7(4)
C5 P3 Ag4 113.2(4)
C55 P4 C61 108.5(6)
C55 P4 C7 104.5(6)
C61 P4 C7 103.7(5)
C55 P4 Ag1 117.6(6)
C61 P4 Ag1 107.6(4)
C7 P4 Ag1 114.0(4)
C73 P5 C67 106.6(5)
C73 P5 C9 107.4(5)
C67 P5 C9 104.9(5)
C73 P5 Ag3 111.3(4)
C67 P5 Ag3 117.9(4)
C9 P5 Ag3 108.1(3)
C85 P6 C79 105.3(5)
C85 P6 C11 103.3(5)
C79 P6 C11 105.0(5)
C85 P6 Ag4 115.1(4)
C79 P6 Ag4 116.6(4)
C11 P6 Ag4 110.3(3)
C91 P7 C97 107.7(5)
C91 P7 C13 104.9(5)
C97 P7 C13 105.8(5)
C91 P7 Ag3 119.2(4)
C97 P7 Ag3 109.3(3)
C13 P7 Ag3 109.1(3)
C15 P8 C109 106.3(5)
C15 P8 C103 103.9(5)
C109 P8 C103 106.1(4)
C15 P8 Ag4 109.5(3)
C109 P8 Ag4 112.2(3)
C103 P8 Ag4 117.9(3)
C121 P9 C115 109.5(5)
C121 P9 C17 101.7(5)
C115 P9 C17 104.5(5)
C121 P9 Ag2 118.6(4)
C115 P9 Ag2 111.7(4)
C17 P9 Ag2 109.6(3)
N6 C1 N2 127.1(10)
N6 C1 P1 118.4(9)
N2 C1 P1 113.9(9)
C3 N2 C1 113.1(10)
N2 C3 N4 125.5(10)
N2 C3 P2 121.4(8)
N4 C3 P2 113.1(8)
C5 N4 C3 115.0(9)
N4 C5 N6 125.6(10)
N4 C5 P3 115.3(8)
N6 C5 P3 118.9(8)
C1 N6 C5 113.7(9)
N8 C7 N12 125.0(10)
N8 C7 P4 119.5(8)
N12 C7 P4 115.4(8)
C7 N8 C9 114.4(9)
N10 C9 N8 125.0(10)
N10 C9 P5 118.9(8)
N8 C9 P5 115.6(8)
C9 N10 C11 114.9(8)
N12 C11 N10 124.5(9)
N12 C11 P6 118.0(8)
N10 C11 P6 117.2(7)
C11 N12 C7 116.1(9)
N14 C13 N18 124.7(9)
N14 C13 P7 116.8(7)
N18 C13 P7 118.2(8)
C13 N14 C15 116.8(8)
N14 C15 N16 123.1(9)
N14 C15 P8 118.4(7)
N16 C15 P8 118.0(7)
C17 N16 C15 115.0(8)
N16 C17 N18 127.1(9)
N16 C17 P9 115.2(7)
N18 C17 P9 117.6(8)
C17 N18 C13 113.2(9)
C20 C19 C24 113.9(16)
C20 C19 P1 125.3(14)
C24 C19 P1 120.4(14)
C19 C20 C21 119(2)
C22 C21 C20 124(3)
C21 C22 C23 119(3)
C22 C23 C24 120(3)
C19 C24 C23 123(2)
C30 C25 C26 120.4(18)
C30 C25 P1 118.3(13)
C26 C25 P1 121.3(15)
C27 C26 C25 123(2)
C26 C27 C28 114(2)
C29 C28 C27 127(2)
C28 C29 C30 115(2)
C25 C30 C29 120(2)
C36 C31 C32 119.9(13)
C36 C31 P2 118.9(10)
C32 C31 P2 121.0(11)
C33 C32 C31 122.6(15)
C32 C33 C34 116.5(17)
C33 C34 C35 124.8(16)
C36 C35 C34 113.9(17)
C31 C36 C35 122.2(14)
C38 C37 C42 121.2(13)
C38 C37 P2 121.7(11)
C42 C37 P2 117.1(9)
C37 C38 C39 121.7(16)
C38 C39 C40 119.0(17)
C41 C40 C39 119.3(18)
C40 C41 C42 123(2)
C37 C42 C41 116.1(15)
C44 C43 C48 119.6(12)
C44 C43 P3 125.2(9)
C48 C43 P3 115.2(10)
C45 C44 C43 120.3(14)
C46 C45 C44 118.5(17)
C45 C46 C47 121.3(17)
C48 C47 C46 119.6(15)
C47 C48 C43 120.5(14)
C50 C49 C54 118.6(11)
C50 C49 P3 120.1(9)
C54 C49 P3 121.3(9)
C49 C50 C51 122.2(14)
C50 C51 C52 118.5(15)
C53 C52 C51 120.7(15)
C52 C53 C54 120.3(16)
C49 C54 C53 119.5(14)
C56 C55 C60 114.6(14)
C56 C55 P4 122.5(13)
C60 C55 P4 122.6(12)
C55 C56 C57 118.6(17)
C58 C57 C56 123(3)
C57 C58 C59 118(3)
C58 C59 C60 121(3)
C55 C60 C59 120.2(18)
C66 C61 C62 118.4(12)
C66 C61 P4 120.3(9)
C62 C61 P4 120.4(10)
C61 C62 C63 120.6(14)
C64 C63 C62 119.0(14)
C65 C64 C63 120.1(15)
C64 C65 C66 118.9(16)
C61 C66 C65 122.7(14)
C72 C67 C68 117.7(12)
C72 C67 P5 122.9(11)
C68 C67 P5 119.4(9)
C67 C68 C69 120.7(14)
C70 C69 C68 121.1(17)
C69 C70 C71 120.4(16)
C70 C71 C72 120.0(16)
C67 C72 C71 120.0(16)
C74 C73 C78 118.3(11)
C74 C73 P5 118.9(9)
C78 C73 P5 122.5(9)
C73 C74 C75 121.6(12)
C76 C75 C74 119.6(12)
C75 C76 C77 121.1(12)
C76 C77 C78 118.7(12)
C73 C78 C77 120.6(11)
C80 C79 C84 119.2(11)
C80 C79 P6 118.7(8)
C84 C79 P6 122.1(9)
C81 C80 C79 121.0(12)
C82 C81 C80 119.9(13)
C81 C82 C83 120.6(14)
C82 C83 C84 120.2(13)
C79 C84 C83 119.1(11)
C86 C85 C90 119.5(11)
C86 C85 P6 122.2(10)
C90 C85 P6 118.2(8)
C85 C86 C87 116.7(13)
C88 C87 C86 124.3(14)
C89 C88 C87 116.8(14)
C88 C89 C90 120.4(15)
C89 C90 C85 122.2(13)
C92 C91 C96 119.7(10)
C92 C91 P7 122.3(9)
C96 C91 P7 117.9(9)
C91 C92 C93 120.3(12)
C94 C93 C92 120.7(14)
C93 C94 C95 120.7(13)
C94 C95 C96 119.7(14)
C91 C96 C95 118.8(12)
C98 C97 C102 119.4(10)
C98 C97 P7 119.3(8)
C102 C97 P7 120.9(8)
C97 C98 C99 119.8(11)
C100 C99 C98 120.8(11)
C101 C100 C99 119.1(10)
C100 C101 C102 121.3(11)
C101 C102 C97 119.5(11)
C108 C103 C104 118.5(10)
C108 C103 P8 123.8(8)
C104 C103 P8 117.7(7)
C105 C104 C103 120.3(10)
C106 C105 C104 119.7(10)
C105 C106 C107 121.2(10)
C108 C107 C106 118.1(11)
C103 C108 C107 122.3(11)
C114 C109 C110 118.3(10)
C114 C109 P8 125.5(8)
C110 C109 P8 116.2(7)
C111 C110 C109 120.3(11)
C112 C111 C110 119.5(12)
C111 C112 C113 121.9(11)
C112 C113 C114 118.9(11)
C109 C114 C113 121.0(11)
C116 C115 C120 119.3(12)
C116 C115 P9 123.7(10)
C120 C115 P9 116.9(9)
C115 C116 C117 118.8(12)
C118 C117 C116 123.4(13)
C117 C118 C119 117.5(14)
C118 C119 C120 122.0(13)
C119 C120 C115 119.0(12)
C122 C121 C126 120.1(10)
C122 C121 P9 119.5(8)
C126 C121 P9 120.2(8)
C121 C122 C123 119.5(11)
C124 C123 C122 119.7(12)
C125 C124 C123 120.8(12)
C124 C125 C126 121.2(12)
C125 C126 C121 118.5(11)
F11 Sb1 F12 95.1(6)
F11 Sb1 F16 90.6(7)
F12 Sb1 F16 86.4(6)
F11 Sb1 F13 92.4(7)
F12 Sb1 F13 95.9(6)
F16 Sb1 F13 176.0(6)
F11 Sb1 F14 175.0(5)
F12 Sb1 F14 89.8(5)
F16 Sb1 F14 90.9(5)
F13 Sb1 F14 85.8(5)
F11 Sb1 F15 87.7(5)
F12 Sb1 F15 174.3(5)
F16 Sb1 F15 88.6(5)
F13 Sb1 F15 88.9(5)
F14 Sb1 F15 87.5(5)
F22 Sb2 F25 87.9(6)
F22 Sb2 F24 177.7(7)
F25 Sb2 F24 94.4(7)
F22 Sb2 F21 93.6(5)
F25 Sb2 F21 89.8(5)
F24 Sb2 F21 86.7(5)
F22 Sb2 F23 87.3(5)
F25 Sb2 F23 90.6(5)
F24 Sb2 F23 92.3(5)
F21 Sb2 F23 179.0(5)
F22 Sb2 F26 91.4(5)
F25 Sb2 F26 178.7(5)
F24 Sb2 F26 86.3(6)
F21 Sb2 F26 91.4(4)
F23 Sb2 F26 88.2(5)
F31 Sb3 F32 90.3(5)
F31 Sb3 F33 88.6(5)
F32 Sb3 F33 89.0(6)
F31 Sb3 F36 87.7(4)
F32 Sb3 F36 177.0(5)
F33 Sb3 F36 88.7(5)
F31 Sb3 F35 91.9(4)
F32 Sb3 F35 91.7(5)
F33 Sb3 F35 179.1(5)
F36 Sb3 F35 90.7(4)
F31 Sb3 F34 176.8(5)
F32 Sb3 F34 92.1(4)
F33 Sb3 F34 89.2(4)
F36 Sb3 F34 89.8(4)
F35 Sb3 F34 90.2(4)
F45 Sb4 F42 97.6(11)
F45 Sb4 F41 88.9(10)
F42 Sb4 F41 171.5(9)
F45 Sb4 F44 94.0(10)
F42 Sb4 F44 100.3(9)
F41 Sb4 F44 84.7(9)
F45 Sb4 F46 168.6(9)
F42 Sb4 F46 79.9(8)
F41 Sb4 F46 92.6(7)
F44 Sb4 F46 97.4(7)
F45 Sb4 F43 95.6(9)
F42 Sb4 F43 79.2(8)
F41 Sb4 F43 94.7(8)
F44 Sb4 F43 170.4(8)
F46 Sb4 F43 73.0(6)
F45' Sb4' F46' 87.7(13)
F45' Sb4' F42' 100.5(11)
F46' Sb4' F42' 171.3(13)
F45' Sb4' F44' 100.3(12)
F46' Sb4' F44' 90.4(14)
F42' Sb4' F44' 85.4(12)
F45' Sb4' F43' 171.8(11)
F46' Sb4' F43' 90.4(13)
F42' Sb4' F43' 81.9(11)
F44' Sb4' F43' 87.7(12)
F45' Sb4' F41' 81.6(10)
F46' Sb4' F41' 92.2(13)
F42' Sb4' F41' 91.9(10)
F44' Sb4' F41' 176.9(11)
F43' Sb4' F41' 90.5(10)
O12S N1S O11S 104(2)
O12S N1S C11S 136(3)
O11S N1S C11S 106(2)
O22S N2S O21S 121.6(16)
O22S N2S C21S 121.3(14)
O21S N2S C21S 117.1(14)
O32S N3S O31S 109(3)
O32S N3S C31S 136(4)
O31S N3S C31S 108(3)
O42S N4S O41S 116(3)
O42S N4S C41S 127(3)
O41S N4S C41S 112(3)
C1S C2S O3S 93(2)
C2S O3S C4S 122(2)
C5S C4S O3S 102(3)

loop_
_geom_bond_atom_site_label_1
_geom_bond_atom_site_label_2
_geom_bond_distance
Ag1 P1 2.438(5)
Ag1 P4 2.439(5)
Ag2 P9 2.415(3)
Ag2 P2 2.418(4)
Ag3 P7 2.395(3)
Ag3 P5 2.396(3)
Ag4 P6 2.485(3)
Ag4 P8 2.493(3)
Ag4 P3 2.528(4)
P1 C19 1.758(15)
P1 C25 1.777(18)
P1 C1 1.846(12)
P2 C31 1.826(13)
P2 C3 1.835(11)
P2 C37 1.851(12)
P3 C49 1.791(11)
P3 C43 1.797(12)
P3 C5 1.851(11)
P4 C55 1.761(14)
P4 C61 1.813(12)
P4 C7 1.838(11)
P5 C73 1.822(11)
P5 C67 1.824(11)
P5 C9 1.841(11)
P6 C85 1.816(12)
P6 C79 1.832(11)
P6 C11 1.842(10)
P7 C91 1.804(11)
P7 C97 1.835(10)
P7 C13 1.842(11)
P8 C15 1.811(10)
P8 C109 1.809(11)
P8 C103 1.824(10)
P9 C121 1.818(10)
P9 C115 1.828(12)
P9 C17 1.847(10)
C1 N6 1.332(14)
C1 N2 1.360(15)
N2 C3 1.339(13)
C3 N4 1.355(13)
N4 C5 1.335(13)
C5 N6 1.348(13)
C7 N8 1.346(14)
C7 N12 1.367(13)
N8 C9 1.376(13)
C9 N10 1.363(13)
N10 C11 1.367(12)
C11 N12 1.339(12)
C13 N14 1.339(12)
C13 N18 1.372(11)
N14 C15 1.357(12)
C15 N16 1.360(11)
N16 C17 1.338(12)
C17 N18 1.350(13)
C19 C20 1.347(19)
C19 C24 1.36(2)
C20 C21 1.53(3)
C21 C22 1.24(4)
C22 C23 1.24(4)
C23 C24 1.51(2)
C25 C30 1.39(2)
C25 C26 1.41(2)
C26 C27 1.37(3)
C27 C28 1.40(4)
C28 C29 1.40(3)
C29 C30 1.42(2)
C31 C36 1.365(17)
C31 C32 1.402(16)
C32 C33 1.355(19)
C33 C34 1.41(3)
C34 C35 1.43(3)
C35 C36 1.432(19)
C37 C38 1.351(16)
C37 C42 1.388(18)
C38 C39 1.38(2)
C39 C40 1.39(3)
C40 C41 1.34(2)
C41 C42 1.42(2)
C43 C44 1.420(16)
C43 C48 1.423(17)
C44 C45 1.403(19)
C45 C46 1.39(2)
C46 C47 1.44(2)
C47 C48 1.348(18)
C49 C50 1.365(15)
C49 C54 1.392(16)
C50 C51 1.379(17)
C51 C52 1.39(2)
C52 C53 1.35(2)
C53 C54 1.405(18)
C55 C56 1.352(17)
C55 C60 1.393(19)
C56 C57 1.54(2)
C57 C58 1.24(4)
C58 C59 1.25(4)
C59 C60 1.53(2)
C61 C66 1.340(18)
C61 C62 1.374(16)
C62 C63 1.41(2)
C63 C64 1.37(2)
C64 C65 1.363(19)
C65 C66 1.390(19)
C67 C72 1.360(16)
C67 C68 1.381(16)
C68 C69 1.390(19)
C69 C70 1.30(2)
C70 C71 1.35(2)
C71 C72 1.41(2)
C73 C74 1.371(15)
C73 C78 1.406(15)
C74 C75 1.403(15)
C75 C76 1.362(17)
C76 C77 1.393(17)
C77 C78 1.410(16)
C79 C80 1.391(15)
C79 C84 1.389(15)
C80 C81 1.383(16)
C81 C82 1.365(19)
C82 C83 1.375(19)
C83 C84 1.411(17)
C85 C86 1.371(15)
C85 C90 1.403(16)
C86 C87 1.431(19)
C87 C88 1.40(2)
C88 C89 1.37(2)
C89 C90 1.398(16)
C91 C92 1.390(15)
C91 C96 1.397(15)
C92 C93 1.393(16)
C93 C94 1.37(2)
C94 C95 1.37(2)
C95 C96 1.437(16)
C97 C98 1.402(14)
C97 C102 1.413(14)
C98 C99 1.412(14)
C99 C100 1.394(15)
C100 C101 1.388(15)
C101 C102 1.405(14)
C103 C108 1.369(14)
C103 C104 1.410(13)
C104 C105 1.396(14)
C105 C106 1.371(16)
C106 C107 1.402(16)
C107 C108 1.395(15)
C109 C114 1.382(13)
C109 C110 1.426(14)
C110 C111 1.389(15)
C111 C112 1.360(15)
C112 C113 1.388(15)
C113 C114 1.395(14)
C115 C116 1.351(15)
C115 C120 1.396(16)
C116 C117 1.388(17)
C117 C118 1.331(17)
C118 C119 1.358(17)
C119 C120 1.376(16)
C121 C122 1.381(14)
C121 C126 1.425(14)
C122 C123 1.392(15)
C123 C124 1.389(16)
C124 C125 1.358(18)
C125 C126 1.375(15)
Sb1 F11 1.800(10)
Sb1 F12 1.809(9)
Sb1 F16 1.828(10)
Sb1 F13 1.832(10)
Sb1 F14 1.858(8)
Sb1 F15 1.861(9)
Sb2 F22 1.812(9)
Sb2 F25 1.833(10)
Sb2 F24 1.837(9)
Sb2 F21 1.848(8)
Sb2 F23 1.862(8)
Sb2 F26 1.860(9)
Sb3 F31 1.847(8)
Sb3 F32 1.854(10)
Sb3 F33 1.860(10)
Sb3 F36 1.862(8)
Sb3 F35 1.862(9)
Sb3 F34 1.877(8)
Sb4 F45 1.73(2)
Sb4 F42 1.89(2)
Sb4 F41 1.90(2)
Sb4 F44 1.91(2)
Sb4 F46 1.946(14)
Sb4 F43 1.982(16)
Sb4' F45' 1.77(2)
Sb4' F46' 1.79(3)
Sb4' F42' 1.85(3)
Sb4' F44' 1.85(3)
Sb4' F43' 1.91(2)
Sb4' F41' 1.97(2)
N1S O12S 1.148(19)
N1S O11S 1.26(2)
N1S C11S 1.474(19)
N2S O22S 1.159(14)
N2S O21S 1.176(14)
N2S C21S 1.470(15)
N3S O32S 1.15(2)
N3S O31S 1.21(2)
N3S C31S 1.45(2)
N4S O42S 1.16(2)
N4S O41S 1.21(2)
N4S C41S 1.42(2)
C1S C2S 1.47(3)
C2S O3S 1.60(3)
O3S C4S 1.72(4)
C4S C5S 1.42(4)
